data_2226068
loop_
_publ_author_name
'Mamari, Khalil'
'Zouihri, Hafid'
'Essassi, El Mokhtar'
'Ng, Seik Weng'

_publ_section_title
;
 1-Tetradecylindoline-2,3-dione
;
_journal_coeditor_code BT5273
_journal_issue 6
_journal_name_full 'Acta Crystallographica Section E'
_journal_page_first o1410
_journal_paper_doi 10.1107/S1600536810018258
_journal_volume 66
_journal_year 2010
_chemical_formula_iupac 'C22 H33 N O2'
_chemical_formula_moiety 'C22 H33 N O2'
_chemical_formula_sum 'C22 H33 N O2'
_chemical_formula_weight 343.49
_chemical_name_systematic
;
1-Tetradecylindoline-2,3-dione
;
_space_group_IT_number 14
_symmetry_cell_setting monoclinic
_symmetry_space_group_name_Hall '-P 2ybc'
_symmetry_space_group_name_H-M 'P 1 21/c 1'
_atom_sites_solution_hydrogens geom
_atom_sites_solution_primary direct
_atom_sites_solution_secondary difmap
_audit_creation_method SHELXL-97
_cell_angle_alpha 90.00
_cell_angle_beta 103.6350(10)
_cell_angle_gamma 90.00
_cell_formula_units_Z 4
_cell_length_a 27.6647(8)
_cell_length_b 4.70550(10)
_cell_length_c 15.7583(5)
_cell_measurement_reflns_used 4926
_cell_measurement_temperature 200(2)
_cell_measurement_theta_max 28.7
_cell_measurement_theta_min 2.6
_cell_volume 1993.54(10)
_computing_cell_refinement 'SAINT (Bruker, 2008)'
_computing_data_collection 'APEX2 (Bruker, 2008)'
_computing_data_reduction 'SAINT (Bruker, 2008)'
_computing_molecular_graphics 'X-Seed (Barbour, 2001)'
_computing_publication_material 'publCIF (Westrip, 2010)'
_computing_structure_refinement 'SHELXL-97 (Sheldrick, 2008)'
_computing_structure_solution 'SHELXS-97 (Sheldrick, 2008)'
_diffrn_ambient_temperature 200(2)
_diffrn_measured_fraction_theta_full 0.996
_diffrn_measured_fraction_theta_max 0.996
_diffrn_measurement_device_type 'Bruker X8 APEXII diffractometer'
_diffrn_measurement_method '\f and \w scans'
_diffrn_radiation_monochromator graphite
_diffrn_radiation_source 'fine-focus sealed tube'
_diffrn_radiation_type MoK\a
_diffrn_radiation_wavelength 0.71073
_diffrn_reflns_av_R_equivalents 0.0423
_diffrn_reflns_av_sigmaI/netI 0.0391
_diffrn_reflns_limit_h_max 37
_diffrn_reflns_limit_h_min -37
_diffrn_reflns_limit_k_max 5
_diffrn_reflns_limit_k_min -6
_diffrn_reflns_limit_l_max 21
_diffrn_reflns_limit_l_min -21
_diffrn_reflns_number 23477
_diffrn_reflns_theta_full 28.75
_diffrn_reflns_theta_max 28.75
_diffrn_reflns_theta_min 2.27
_diffrn_standards_decay_% 0
_diffrn_standards_interval_count 0
_diffrn_standards_interval_time 0
_diffrn_standards_number 0
_exptl_absorpt_coefficient_mu 0.072
_exptl_absorpt_correction_type none
_exptl_crystal_colour Orange
_exptl_crystal_density_diffrn 1.144
_exptl_crystal_density_method 'not measured'
_exptl_crystal_description 'Irregular block'
_exptl_crystal_F_000 752
_exptl_crystal_size_max 0.18
_exptl_crystal_size_mid 0.16
_exptl_crystal_size_min 0.11
_refine_diff_density_max 0.274
_refine_diff_density_min -0.205
_refine_ls_extinction_method none
_refine_ls_goodness_of_fit_ref 1.109
_refine_ls_hydrogen_treatment constr
_refine_ls_matrix_type full
_refine_ls_number_parameters 226
_refine_ls_number_reflns 5172
_refine_ls_number_restraints 0
_refine_ls_restrained_S_all 1.109
_refine_ls_R_factor_all 0.0966
_refine_ls_R_factor_gt 0.0651
_refine_ls_shift/su_max 0.001
_refine_ls_shift/su_mean 0.001
_refine_ls_structure_factor_coef Fsqd
_refine_ls_weighting_details 'calc w=1/[\s^2^(Fo^2^)+(0.0980P)^2^+1.1616P] where P=(Fo^2^+2Fc^2^)/3'
_refine_ls_weighting_scheme calc
_refine_ls_wR_factor_gt 0.2022
_refine_ls_wR_factor_ref 0.2219
_reflns_number_gt 3532
_reflns_number_total 5172
_reflns_threshold_expression I>2\s(I)
_cod_data_source_file bt5273.cif
_cod_data_source_block I
_cod_depositor_comments
;
The following automatic conversions were performed:
'_symmetry_cell_setting' value 'Monoclinic' changed to 'monoclinic'
according to '/home/saulius/struct/CIF-dictionaries/cif_core.dic'
dictionary named 'cif_core.dic' version 2.4.1 from
2010-06-29.

'_exptl_absorpt_correction_type' value 'None' changed to
'none' according to '/home/saulius/struct/CIF-dictionaries/cif_core.dic'
dictionary named 'cif_core.dic' version 2.4.1 from 2010-06-29.

Automatic conversion script
Id: cif_fix_enum 1527 2010-12-29 10:47:43Z saulius 
;
_cod_original_sg_symbol_H-M 'P 21/c'
_cod_database_code 2226068
_cod_database_fobs_code 2226068

loop_
_symmetry_equiv_pos_as_xyz
'x, y, z'
'-x, y+1/2, -z+1/2'
'-x, -y, -z'
'x, -y-1/2, z-1/2'

loop_
_atom_site_type_symbol
_atom_site_label
_atom_site_fract_x
_atom_site_fract_y
_atom_site_fract_z
_atom_site_U_iso_or_equiv
_atom_site_adp_type
_atom_site_calc_flag
_atom_site_refinement_flags
_atom_site_occupancy
_atom_site_disorder_assembly
_atom_site_disorder_group
O O1 0.46046(6) 1.1884(4) 0.43051(11) 0.0487(5) Uani d . 1 . .
O O2 0.38053(7) 0.7712(5) 0.36601(11) 0.0524(5) Uani d . 1 . .
N N1 0.37452(6) 0.7894(4) 0.50944(11) 0.0309(4) Uani d . 1 . .
C C1 0.39707(7) 0.9506(4) 0.58407(12) 0.0263(4) Uani d . 1 . .
C C2 0.38674(7) 0.9454(5) 0.66525(13) 0.0312(4) Uani d . 1 . .
H H2 0.3623 0.8214 0.6780 0.037 Uiso calc R 1 . .
C C3 0.41379(8) 1.1306(5) 0.72815(14) 0.0352(5) Uani d . 1 . .
H H3 0.4073 1.1327 0.7847 0.042 Uiso calc R 1 . .
C C4 0.44969(8) 1.3112(5) 0.71059(15) 0.0376(5) Uani d . 1 . .
H H4 0.4672 1.4355 0.7548 0.045 Uiso calc R 1 . .
C C5 0.46031(7) 1.3115(5) 0.62847(14) 0.0339(5) Uani d . 1 . .
H H5 0.4852 1.4326 0.6160 0.041 Uiso calc R 1 . .
C C6 0.43356(7) 1.1305(4) 0.56570(12) 0.0282(4) Uani d . 1 . .
C C7 0.43501(7) 1.0834(5) 0.47474(13) 0.0339(5) Uani d . 1 . .
C C8 0.39388(8) 0.8608(5) 0.43985(14) 0.0352(5) Uani d . 1 . .
C C9 0.33228(7) 0.5996(5) 0.50282(16) 0.0354(5) Uani d . 1 . .
H H9A 0.3371 0.4853 0.5569 0.042 Uiso calc R 1 . .
H H9B 0.3306 0.4673 0.4534 0.042 Uiso calc R 1 . .
C C10 0.28326(7) 0.7629(5) 0.48906(15) 0.0342(5) Uani d . 1 . .
H H10A 0.2832 0.8755 0.5421 0.041 Uiso calc R 1 . .
H H10B 0.2808 0.8974 0.4399 0.041 Uiso calc R 1 . .
C C11 0.23799(7) 0.5690(5) 0.46968(15) 0.0341(5) Uani d . 1 . .
H H11A 0.2405 0.4329 0.5185 0.041 Uiso calc R 1 . .
H H11B 0.2377 0.4583 0.4161 0.041 Uiso calc R 1 . .
C C12 0.18917(7) 0.7341(5) 0.45715(15) 0.0346(5) Uani d . 1 . .
H H12A 0.1886 0.8336 0.5123 0.042 Uiso calc R 1 . .
H H12B 0.1880 0.8803 0.4115 0.042 Uiso calc R 1 . .
C C13 0.14296(7) 0.5478(5) 0.43108(15) 0.0347(5) Uani d . 1 . .
H H13A 0.1440 0.4011 0.4765 0.042 Uiso calc R 1 . .
H H13B 0.1433 0.4492 0.3757 0.042 Uiso calc R 1 . .
C C14 0.09459(7) 0.7159(5) 0.41929(15) 0.0359(5) Uani d . 1 . .
H H14A 0.0941 0.8117 0.4750 0.043 Uiso calc R 1 . .
H H14B 0.0939 0.8651 0.3748 0.043 Uiso calc R 1 . .
C C15 0.04810(7) 0.5345(5) 0.39165(15) 0.0364(5) Uani d . 1 . .
H H15A 0.0487 0.3850 0.4361 0.044 Uiso calc R 1 . .
H H15B 0.0485 0.4391 0.3358 0.044 Uiso calc R 1 . .
C C16 0.00019(7) 0.7038(5) 0.38033(15) 0.0373(5) Uani d . 1 . .
H H16A -0.0003 0.8538 0.3361 0.045 Uiso calc R 1 . .
H H16B -0.0001 0.7987 0.4363 0.045 Uiso calc R 1 . .
C C17 -0.04666(7) 0.5241(5) 0.35234(15) 0.0376(5) Uani d . 1 . .
H H17A -0.0463 0.3745 0.3967 0.045 Uiso calc R 1 . .
H H17B -0.0463 0.4288 0.2965 0.045 Uiso calc R 1 . .
C C18 -0.09460(7) 0.6944(5) 0.34082(16) 0.0377(5) Uani d . 1 . .
H H18A -0.0948 0.7913 0.3965 0.045 Uiso calc R 1 . .
H H18B -0.0951 0.8430 0.2961 0.045 Uiso calc R 1 . .
C C19 -0.14159(7) 0.5157(6) 0.31364(16) 0.0386(5) Uani d . 1 . .
H H19A -0.1415 0.4188 0.2579 0.046 Uiso calc R 1 . .
H H19B -0.1411 0.3672 0.3583 0.046 Uiso calc R 1 . .
C C20 -0.18930(8) 0.6862(6) 0.30219(16) 0.0390(5) Uani d . 1 . .
H H20A -0.1894 0.7831 0.3579 0.047 Uiso calc R 1 . .
H H20B -0.1897 0.8348 0.2575 0.047 Uiso calc R 1 . .
C C21 -0.23622(8) 0.5095(6) 0.27508(17) 0.0447(6) Uani d . 1 . .
H H21A -0.2358 0.3606 0.3196 0.054 Uiso calc R 1 . .
H H21B -0.2363 0.4133 0.2192 0.054 Uiso calc R 1 . .
C C22 -0.28379(8) 0.6818(7) 0.2641(2) 0.0543(7) Uani d . 1 . .
H H22A -0.3126 0.5554 0.2469 0.081 Uiso calc R 1 . .
H H22B -0.2850 0.8263 0.2188 0.081 Uiso calc R 1 . .
H H22C -0.2844 0.7747 0.3195 0.081 Uiso calc R 1 . .

loop_
_atom_site_aniso_label
_atom_site_aniso_U_11
_atom_site_aniso_U_22
_atom_site_aniso_U_33
_atom_site_aniso_U_12
_atom_site_aniso_U_13
_atom_site_aniso_U_23
O1 0.0391(9) 0.0730(13) 0.0381(9) 0.0013(9) 0.0171(7) 0.0179(9)
O2 0.0500(10) 0.0715(13) 0.0335(9) 0.0075(10) 0.0056(7) -0.0139(8)
N1 0.0226(8) 0.0361(10) 0.0329(9) -0.0005(7) 0.0045(7) -0.0041(7)
C1 0.0209(8) 0.0309(10) 0.0261(9) 0.0024(8) 0.0035(7) 0.0019(8)
C2 0.0268(9) 0.0377(11) 0.0301(10) -0.0018(9) 0.0087(8) 0.0045(8)
C3 0.0351(11) 0.0438(13) 0.0269(10) 0.0039(10) 0.0078(8) 0.0003(9)
C4 0.0347(11) 0.0366(12) 0.0382(11) -0.0014(10) 0.0023(9) -0.0041(9)
C5 0.0246(9) 0.0355(11) 0.0398(11) -0.0036(9) 0.0041(8) 0.0047(9)
C6 0.0222(9) 0.0337(11) 0.0287(9) 0.0030(8) 0.0060(7) 0.0067(8)
C7 0.0256(9) 0.0451(13) 0.0314(10) 0.0094(9) 0.0073(8) 0.0121(9)
C8 0.0297(10) 0.0450(13) 0.0301(10) 0.0104(10) 0.0055(8) -0.0007(9)
C9 0.0223(9) 0.0332(11) 0.0478(12) -0.0004(9) 0.0026(8) -0.0053(9)
C10 0.0227(9) 0.0297(11) 0.0475(12) -0.0006(8) 0.0030(9) -0.0047(9)
C11 0.0208(9) 0.0342(11) 0.0450(12) 0.0001(8) 0.0032(8) -0.0041(9)
C12 0.0217(9) 0.0344(11) 0.0457(12) 0.0001(8) 0.0036(8) -0.0026(9)
C13 0.0208(9) 0.0390(12) 0.0423(11) -0.0007(9) 0.0035(8) -0.0028(9)
C14 0.0218(9) 0.0404(12) 0.0443(12) 0.0005(9) 0.0056(8) -0.0012(10)
C15 0.0220(9) 0.0432(13) 0.0425(12) -0.0004(9) 0.0044(9) -0.0026(10)
C16 0.0225(9) 0.0424(13) 0.0456(12) 0.0003(9) 0.0055(9) -0.0017(10)
C17 0.0225(9) 0.0447(13) 0.0439(12) -0.0001(9) 0.0042(9) -0.0038(10)
C18 0.0211(9) 0.0437(13) 0.0460(12) 0.0001(9) 0.0032(9) -0.0012(10)
C19 0.0228(9) 0.0474(14) 0.0442(12) 0.0003(9) 0.0050(9) -0.0048(10)
C20 0.0237(10) 0.0454(13) 0.0458(12) 0.0004(10) 0.0042(9) -0.0012(10)
C21 0.0277(11) 0.0535(15) 0.0508(14) -0.0028(11) 0.0052(10) -0.0085(12)
C22 0.0246(11) 0.0702(19) 0.0649(17) -0.0010(12) 0.0045(11) -0.0017(15)

loop_
_atom_type_symbol
_atom_type_description
_atom_type_scat_dispersion_real
_atom_type_scat_dispersion_imag
_atom_type_scat_source
C C 0.0033 0.0016 'International Tables Vol C Tables 4.2.6.8 and 6.1.1.4'
H H 0.0000 0.0000 'International Tables Vol C Tables 4.2.6.8 and 6.1.1.4'
N N 0.0061 0.0033 'International Tables Vol C Tables 4.2.6.8 and 6.1.1.4'
O O 0.0106 0.0060 'International Tables Vol C Tables 4.2.6.8 and 6.1.1.4'

loop_
_geom_angle_atom_site_label_1
_geom_angle_atom_site_label_2
_geom_angle_atom_site_label_3
_geom_angle_site_symmetry_1
_geom_angle_site_symmetry_3
_geom_angle
_geom_angle_publ_flag
C8 N1 C1 . . 110.78(17) ?
C8 N1 C9 . . 123.48(18) ?
C1 N1 C9 . . 125.31(17) ?
C2 C1 C6 . . 121.43(19) ?
C2 C1 N1 . . 128.04(18) ?
C6 C1 N1 . . 110.53(16) ?
C1 C2 C3 . . 117.06(19) ?
C1 C2 H2 . . 121.5 ?
C3 C2 H2 . . 121.5 ?
C4 C3 C2 . . 122.05(19) ?
C4 C3 H3 . . 119.0 ?
C2 C3 H3 . . 119.0 ?
C3 C4 C5 . . 120.3(2) ?
C3 C4 H4 . . 119.8 ?
C5 C4 H4 . . 119.8 ?
C6 C5 C4 . . 118.04(19) ?
C6 C5 H5 . . 121.0 ?
C4 C5 H5 . . 121.0 ?
C5 C6 C1 . . 121.07(18) ?
C5 C6 C7 . . 131.52(19) ?
C1 C6 C7 . . 107.41(18) ?
O1 C7 C6 . . 131.3(2) ?
O1 C7 C8 . . 123.5(2) ?
C6 C7 C8 . . 105.27(16) ?
O2 C8 N1 . . 126.5(2) ?
O2 C8 C7 . . 127.5(2) ?
N1 C8 C7 . . 105.93(17) ?
N1 C9 C10 . . 111.84(18) ?
N1 C9 H9A . . 109.2 ?
C10 C9 H9A . . 109.2 ?
N1 C9 H9B . . 109.2 ?
C10 C9 H9B . . 109.2 ?
H9A C9 H9B . . 107.9 ?
C11 C10 C9 . . 112.80(18) ?
C11 C10 H10A . . 109.0 ?
C9 C10 H10A . . 109.0 ?
C11 C10 H10B . . 109.0 ?
C9 C10 H10B . . 109.0 ?
H10A C10 H10B . . 107.8 ?
C10 C11 C12 . . 112.39(18) ?
C10 C11 H11A . . 109.1 ?
C12 C11 H11A . . 109.1 ?
C10 C11 H11B . . 109.1 ?
C12 C11 H11B . . 109.1 ?
H11A C11 H11B . . 107.9 ?
C13 C12 C11 . . 113.66(19) ?
C13 C12 H12A . . 108.8 ?
C11 C12 H12A . . 108.8 ?
C13 C12 H12B . . 108.8 ?
C11 C12 H12B . . 108.8 ?
H12A C12 H12B . . 107.7 ?
C12 C13 C14 . . 112.95(19) ?
C12 C13 H13A . . 109.0 ?
C14 C13 H13A . . 109.0 ?
C12 C13 H13B . . 109.0 ?
C14 C13 H13B . . 109.0 ?
H13A C13 H13B . . 107.8 ?
C15 C14 C13 . . 113.71(19) ?
C15 C14 H14A . . 108.8 ?
C13 C14 H14A . . 108.8 ?
C15 C14 H14B . . 108.8 ?
C13 C14 H14B . . 108.8 ?
H14A C14 H14B . . 107.7 ?
C14 C15 C16 . . 113.3(2) ?
C14 C15 H15A . . 108.9 ?
C16 C15 H15A . . 108.9 ?
C14 C15 H15B . . 108.9 ?
C16 C15 H15B . . 108.9 ?
H15A C15 H15B . . 107.7 ?
C15 C16 C17 . . 113.7(2) ?
C15 C16 H16A . . 108.8 ?
C17 C16 H16A . . 108.8 ?
C15 C16 H16B . . 108.8 ?
C17 C16 H16B . . 108.8 ?
H16A C16 H16B . . 107.7 ?
C16 C17 C18 . . 113.6(2) ?
C16 C17 H17A . . 108.8 ?
C18 C17 H17A . . 108.8 ?
C16 C17 H17B . . 108.8 ?
C18 C17 H17B . . 108.8 ?
H17A C17 H17B . . 107.7 ?
C19 C18 C17 . . 113.9(2) ?
C19 C18 H18A . . 108.8 ?
C17 C18 H18A . . 108.8 ?
C19 C18 H18B . . 108.8 ?
C17 C18 H18B . . 108.8 ?
H18A C18 H18B . . 107.7 ?
C20 C19 C18 . . 113.7(2) ?
C20 C19 H19A . . 108.8 ?
C18 C19 H19A . . 108.8 ?
C20 C19 H19B . . 108.8 ?
C18 C19 H19B . . 108.8 ?
H19A C19 H19B . . 107.7 ?
C21 C20 C19 . . 114.0(2) ?
C21 C20 H20A . . 108.8 ?
C19 C20 H20A . . 108.8 ?
C21 C20 H20B . . 108.8 ?
C19 C20 H20B . . 108.8 ?
H20A C20 H20B . . 107.7 ?
C20 C21 C22 . . 113.6(2) ?
C20 C21 H21A . . 108.8 ?
C22 C21 H21A . . 108.8 ?
C20 C21 H21B . . 108.8 ?
C22 C21 H21B . . 108.8 ?
H21A C21 H21B . . 107.7 ?
C21 C22 H22A . . 109.5 ?
C21 C22 H22B . . 109.5 ?
H22A C22 H22B . . 109.5 ?
C21 C22 H22C . . 109.5 ?
H22A C22 H22C . . 109.5 ?
H22B C22 H22C . . 109.5 ?

loop_
_geom_bond_atom_site_label_1
_geom_bond_atom_site_label_2
_geom_bond_site_symmetry_2
_geom_bond_distance
_geom_bond_publ_flag
O1 C7 . 1.207(2) ?
O2 C8 . 1.211(3) ?
N1 C8 . 1.371(3) ?
N1 C1 . 1.415(3) ?
N1 C9 . 1.455(3) ?
C1 C2 . 1.375(3) ?
C1 C6 . 1.399(3) ?
C2 C3 . 1.397(3) ?
C2 H2 . 0.9500 ?
C3 C4 . 1.384(3) ?
C3 H3 . 0.9500 ?
C4 C5 . 1.393(3) ?
C4 H4 . 0.9500 ?
C5 C6 . 1.381(3) ?
C5 H5 . 0.9500 ?
C6 C7 . 1.460(3) ?
C7 C8 . 1.549(3) ?
C9 C10 . 1.529(3) ?
C9 H9A . 0.9900 ?
C9 H9B . 0.9900 ?
C10 C11 . 1.521(3) ?
C10 H10A . 0.9900 ?
C10 H10B . 0.9900 ?
C11 C12 . 1.530(3) ?
C11 H11A . 0.9900 ?
C11 H11B . 0.9900 ?
C12 C13 . 1.524(3) ?
C12 H12A . 0.9900 ?
C12 H12B . 0.9900 ?
C13 C14 . 1.527(3) ?
C13 H13A . 0.9900 ?
C13 H13B . 0.9900 ?
C14 C15 . 1.519(3) ?
C14 H14A . 0.9900 ?
C14 H14B . 0.9900 ?
C15 C16 . 1.520(3) ?
C15 H15A . 0.9900 ?
C15 H15B . 0.9900 ?
C16 C17 . 1.523(3) ?
C16 H16A . 0.9900 ?
C16 H16B . 0.9900 ?
C17 C18 . 1.523(3) ?
C17 H17A . 0.9900 ?
C17 H17B . 0.9900 ?
C18 C19 . 1.522(3) ?
C18 H18A . 0.9900 ?
C18 H18B . 0.9900 ?
C19 C20 . 1.519(3) ?
C19 H19A . 0.9900 ?
C19 H19B . 0.9900 ?
C20 C21 . 1.516(3) ?
C20 H20A . 0.9900 ?
C20 H20B . 0.9900 ?
C21 C22 . 1.520(3) ?
C21 H21A . 0.9900 ?
C21 H21B . 0.9900 ?
C22 H22A . 0.9800 ?
C22 H22B . 0.9800 ?
C22 H22C . 0.9800 ?

loop_
_geom_torsion_atom_site_label_1
_geom_torsion_atom_site_label_2
_geom_torsion_atom_site_label_3
_geom_torsion_atom_site_label_4
_geom_torsion_site_symmetry_1
_geom_torsion_site_symmetry_2
_geom_torsion_site_symmetry_3
_geom_torsion_site_symmetry_4
_geom_torsion
_geom_torsion_publ_flag
C8 N1 C1 C2 . . . . 178.1(2) ?
C9 N1 C1 C2 . . . . 5.4(3) ?
C8 N1 C1 C6 . . . . -1.6(2) ?
C9 N1 C1 C6 . . . . -174.36(18) ?
C6 C1 C2 C3 . . . . 0.9(3) ?
N1 C1 C2 C3 . . . . -178.8(2) ?
C1 C2 C3 C4 . . . . -0.4(3) ?
C2 C3 C4 C5 . . . . -0.5(3) ?
C3 C4 C5 C6 . . . . 0.9(3) ?
C4 C5 C6 C1 . . . . -0.4(3) ?
C4 C5 C6 C7 . . . . 178.9(2) ?
C2 C1 C6 C5 . . . . -0.5(3) ?
N1 C1 C6 C5 . . . . 179.22(19) ?
C2 C1 C6 C7 . . . . -179.99(19) ?
N1 C1 C6 C7 . . . . -0.3(2) ?
C5 C6 C7 O1 . . . . 1.0(4) ?
C1 C6 C7 O1 . . . . -179.6(2) ?
C5 C6 C7 C8 . . . . -177.6(2) ?
C1 C6 C7 C8 . . . . 1.8(2) ?
C1 N1 C8 O2 . . . . -176.0(2) ?
C9 N1 C8 O2 . . . . -3.1(3) ?
C1 N1 C8 C7 . . . . 2.6(2) ?
C9 N1 C8 C7 . . . . 175.52(18) ?
O1 C7 C8 O2 . . . . -2.9(4) ?
C6 C7 C8 O2 . . . . 175.9(2) ?
O1 C7 C8 N1 . . . . 178.6(2) ?
C6 C7 C8 N1 . . . . -2.7(2) ?
C8 N1 C9 C10 . . . . -94.4(2) ?
C1 N1 C9 C10 . . . . 77.5(3) ?
N1 C9 C10 C11 . . . . 172.23(18) ?
C9 C10 C11 C12 . . . . 179.29(19) ?
C10 C11 C12 C13 . . . . 175.77(19) ?
C11 C12 C13 C14 . . . . 179.72(19) ?
C12 C13 C14 C15 . . . . 178.93(19) ?
C13 C14 C15 C16 . . . . 179.85(19) ?
C14 C15 C16 C17 . . . . 179.82(19) ?
C15 C16 C17 C18 . . . . -179.84(19) ?
C16 C17 C18 C19 . . . . -179.47(19) ?
C17 C18 C19 C20 . . . . -179.98(19) ?
C18 C19 C20 C21 . . . . 180.0(2) ?
C19 C20 C21 C22 . . . . 179.8(2) ?

loop_
_cod_related_entry_id
_cod_related_entry_database
_cod_related_entry_code
1 ChemSpider 24745118
